data_4307450
loop_
_publ_author_name
'Xiao-Ping Zhou'
'Wen-Xiu Ni'
'Shun-Ze Zhan'
'Jia Ni'
'Dan Li'
'Ye-Gao Yin'

_publ_section_title
;
From Encapsulation to Polypseudorotaxane: Unusual Anion Networks Driven
by Predesigned Metal Bis(terpyridine) Complex Cations
;
_journal_name_full 'Inorganic Chemistry'
_journal_page_first 2345
_journal_page_last 2347
_journal_paper_doi 10.1021/ic061927o
_journal_volume 46
_journal_year 2007
_chemical_formula_sum 'C38 H22 Co Cu6 N14 S2'
_chemical_formula_weight 1178.99
_chemical_name_systematic
; 
 ? 
;
_space_group_IT_number 18
_symmetry_cell_setting orthorhombic
_symmetry_space_group_name_Hall 'P 2 2ab'
_symmetry_space_group_name_H-M 'P 21 21 2'
_atom_sites_solution_hydrogens geom
_atom_sites_solution_primary direct
_atom_sites_solution_secondary difmap
_audit_creation_method SHELXL-97
_cell_angle_alpha 90.00
_cell_angle_beta 90.00
_cell_angle_gamma 90.00
_cell_formula_units_Z 2
_cell_length_a 13.582(2)
_cell_length_b 13.9512(19)
_cell_length_c 10.6531(16)
_cell_measurement_temperature 293(2)
_cell_volume 2018.6(5)
_computing_cell_refinement 'Bruker SMART'
_computing_data_collection 'Bruker SMART'
_computing_data_reduction 'Bruker SAINT'
_computing_molecular_graphics 'Bruker SHELXTL'
_computing_publication_material 'Bruker SHELXTL'
_computing_structure_refinement 'SHELXL-97 (Sheldrick, 1997)'
_computing_structure_solution 'SHELXS-97 (Sheldrick, 1990)'
_diffrn_ambient_temperature 293(2)
_diffrn_measured_fraction_theta_full 1.000
_diffrn_measured_fraction_theta_max 1.000
_diffrn_measurement_device_type 'CCD area detector'
_diffrn_measurement_method 'phi and omega scans'
_diffrn_radiation_monochromator graphite
_diffrn_radiation_source 'fine-focus sealed tube'
_diffrn_radiation_type MoK\a
_diffrn_radiation_wavelength 0.71073
_diffrn_reflns_av_R_equivalents 0.0473
_diffrn_reflns_av_sigmaI/netI 0.0655
_diffrn_reflns_limit_h_max 16
_diffrn_reflns_limit_h_min -6
_diffrn_reflns_limit_k_max 14
_diffrn_reflns_limit_k_min -16
_diffrn_reflns_limit_l_max 12
_diffrn_reflns_limit_l_min -12
_diffrn_reflns_number 10962
_diffrn_reflns_theta_full 25.00
_diffrn_reflns_theta_max 25.00
_diffrn_reflns_theta_min 1.91
_exptl_absorpt_coefficient_mu 3.654
_exptl_absorpt_correction_T_max 0.5286
_exptl_absorpt_correction_T_min 0.3697
_exptl_absorpt_correction_type multi-scan
_exptl_absorpt_process_details 'SADABS (Sheldrick, 1996)'
_exptl_crystal_colour 'deep red'
_exptl_crystal_density_diffrn 1.940
_exptl_crystal_density_meas 0
_exptl_crystal_density_method 'not measured'
_exptl_crystal_description rod-like
_exptl_crystal_F_000 1162
_exptl_crystal_size_max 0.34
_exptl_crystal_size_mid 0.25
_exptl_crystal_size_min 0.20
_refine_diff_density_max 0.754
_refine_diff_density_min -0.839
_refine_diff_density_rms 0.116
_refine_ls_abs_structure_details 'Flack H D (1983), Acta Cryst. A39, 876-881'
_refine_ls_abs_structure_Flack 0.00
_refine_ls_extinction_method none
_refine_ls_goodness_of_fit_ref 1.052
_refine_ls_hydrogen_treatment constr
_refine_ls_matrix_type full
_refine_ls_number_parameters 278
_refine_ls_number_reflns 3566
_refine_ls_number_restraints 1
_refine_ls_restrained_S_all 1.052
_refine_ls_R_factor_all 0.1147
_refine_ls_R_factor_gt 0.0770
_refine_ls_shift/su_max 0.000
_refine_ls_shift/su_mean 0.000
_refine_ls_structure_factor_coef Fsqd
_refine_ls_weighting_details 'calc w=1/[\s^2^(Fo^2^)+(0.0902P)^2^+6.2512P] where P=(Fo^2^+2Fc^2^)/3'
_refine_ls_weighting_scheme calc
_refine_ls_wR_factor_gt 0.1898
_refine_ls_wR_factor_ref 0.2152
_reflns_number_gt 2345
_reflns_number_total 3566
_reflns_threshold_expression >2sigma(I)
_cod_data_source_file ic061927osi20070210_104610_2.cif
_cod_data_source_block 1b
_cod_depositor_comments
;
The following automatic conversions were performed:
'_symmetry_cell_setting' value 'Orthorhombic' changed to 'orthorhombic'
according to '/home/saulius/struct/CIF-dictionaries/cif_core.dic'
dictionary named 'cif_core.dic' version 2.4.1 from
2010-06-29.

'_exptl_absorpt_correction_type' value 'Multi-scan' changed
to 'multi-scan' according to
'/home/saulius/struct/CIF-dictionaries/cif_core.dic' dictionary named
'cif_core.dic' version 2.4.1 from 2010-06-29.

Automatic conversion script
Id: cif_fix_enum 1527 2010-12-29 10:47:43Z saulius 
;
_cod_database_code 4307450

loop_
_symmetry_equiv_pos_as_xyz
'x, y, z'
'-x, -y, z'
'-x+1/2, y+1/2, -z'
'x+1/2, -y+1/2, -z'

loop_
_atom_site_label
_atom_site_type_symbol
_atom_site_fract_x
_atom_site_fract_y
_atom_site_fract_z
_atom_site_U_iso_or_equiv
_atom_site_adp_type
_atom_site_occupancy
_atom_site_symmetry_multiplicity
_atom_site_calc_flag
_atom_site_refinement_flags
_atom_site_disorder_assembly
_atom_site_disorder_group
Cu1 Cu 0.86426(13) 0.61682(13) 0.5263(2) 0.0986(7) Uani 1 1 d . . .
Cu2 Cu 0.8983(2) 0.8665(2) 0.2138(2) 0.1279(9) Uani 1 1 d . . .
Cu3 Cu 1.0000 1.0000 -0.1727(2) 0.1497(17) Uani 1 2 d S . .
Cu4 Cu 1.0000 1.0000 0.3743(2) 0.1313(14) Uani 1 2 d S . .
Co1 Co 0.5000 0.0000 0.98527(16) 0.0507(5) Uani 1 2 d S . .
N1 N 0.9667(8) 0.5270(7) 0.5352(13) 0.079(3) Uani 0.50 1 d P . .
N2 N 0.8753(11) 0.7848(12) 0.3567(14) 0.110(5) Uani 1 1 d . . .
N3 N 0.9336(18) 0.9155(11) -0.0527(19) 0.167(9) Uani 1 1 d . . .
N4 N 1.0000 1.0000 -0.4503(15) 0.102(6) Uani 1 2 d S . .
N5 N 0.7586(10) 1.0857(12) 0.3908(15) 0.116(5) Uani 1 1 d . . .
N6 N 0.4654(7) 0.1000(7) 1.1270(8) 0.057(2) Uani 1 1 d . . .
N7 N 0.6164(6) 0.0836(6) 0.9862(8) 0.050(2) Uani 1 1 d . . .
N8 N 0.5902(8) -0.0628(6) 0.8438(8) 0.055(2) Uani 1 1 d . . .
S1 S 0.9047(7) 1.0530(5) 0.2417(6) 0.165(3) Uani 1 1 d D . .
C1 C 0.9667(8) 0.5270(7) 0.5352(13) 0.079(3) Uani 0.50 1 d P . .
C2 C 0.8700(11) 0.7278(11) 0.4320(15) 0.083(4) Uani 1 1 d . . .
C3 C 0.912(2) 0.8920(13) 0.046(2) 0.151(10) Uani 1 1 d . . .
C4 C 1.0000 1.0000 -0.3433(19) 0.105(8) Uani 1 2 d S . .
C5 C 0.8216(12) 1.0651(12) 0.3471(13) 0.099(6) Uani 1 1 d D . .
C6 C 0.3838(9) 0.1043(10) 1.1967(12) 0.072(4) Uani 1 1 d . . .
H6 H 0.3333 0.0609 1.1808 0.087 Uiso 1 1 calc R . .
C7 C 0.3710(15) 0.1728(13) 1.2945(13) 0.096(5) Uani 1 1 d . . .
H7 H 0.3130 0.1746 1.3409 0.115 Uiso 1 1 calc R . .
C8 C 0.4457(15) 0.2359(11) 1.3190(13) 0.089(5) Uani 1 1 d . . .
H8 H 0.4403 0.2812 1.3827 0.106 Uiso 1 1 calc R . .
C9 C 0.5281(13) 0.2301(9) 1.2467(11) 0.080(4) Uani 1 1 d . . .
H9 H 0.5787 0.2734 1.2620 0.096 Uiso 1 1 calc R . .
C10 C 0.5410(8) 0.1629(7) 1.1510(10) 0.049(3) Uani 1 1 d . . .
C11 C 0.6267(9) 0.1539(7) 1.0726(10) 0.055(3) Uani 1 1 d . . .
C12 C 0.7102(11) 0.2089(8) 1.0745(13) 0.070(4) Uani 1 1 d . . .
H12 H 0.7152 0.2592 1.1314 0.084 Uiso 1 1 calc R . .
C13 C 0.7852(11) 0.1911(10) 0.9945(17) 0.087(4) Uani 1 1 d . . .
H13 H 0.8428 0.2268 1.0001 0.104 Uiso 1 1 calc R . .
C14 C 0.7773(11) 0.1224(10) 0.9077(14) 0.082(4) Uani 1 1 d . . .
H14 H 0.8276 0.1120 0.8501 0.099 Uiso 1 1 calc R . .
C15 C 0.6913(9) 0.0662(9) 0.9051(11) 0.061(3) Uani 1 1 d . . .
C16 C 0.6715(9) -0.0155(8) 0.8182(10) 0.059(3) Uani 1 1 d . . .
C17 C 0.7330(11) -0.0391(10) 0.7165(12) 0.078(4) Uani 1 1 d . . .
H17 H 0.7882 -0.0023 0.6979 0.093 Uiso 1 1 calc R . .
C18 C 0.7095(12) -0.1178(12) 0.6457(12) 0.087(5) Uani 1 1 d . . .
H18 H 0.7505 -0.1376 0.5808 0.105 Uiso 1 1 calc R . .
C19 C 0.6262(13) -0.1660(11) 0.6713(12) 0.079(4) Uani 1 1 d . . .
H19 H 0.6080 -0.2180 0.6219 0.095 Uiso 1 1 calc R . .
C20 C 0.5667(10) -0.1381(9) 0.7725(10) 0.067(3) Uani 1 1 d . . .
H20 H 0.5098 -0.1727 0.7903 0.081 Uiso 1 1 calc R . .

loop_
_atom_site_aniso_label
_atom_site_aniso_U_11
_atom_site_aniso_U_22
_atom_site_aniso_U_33
_atom_site_aniso_U_23
_atom_site_aniso_U_13
_atom_site_aniso_U_12
Cu1 0.0811(11) 0.0740(11) 0.1407(18) -0.0123(12) -0.0312(12) 0.0057(9)
Cu2 0.165(2) 0.1286(19) 0.0905(16) 0.0057(14) -0.0236(15) 0.0099(18)
Cu3 0.288(5) 0.109(2) 0.0520(14) 0.000 0.000 0.024(3)
Cu4 0.253(4) 0.0850(17) 0.0564(14) 0.000 0.000 0.001(3)
Co1 0.0662(12) 0.0455(9) 0.0405(9) 0.000 0.000 -0.0036(10)
N1 0.071(8) 0.062(7) 0.103(9) 0.001(6) -0.009(6) -0.005(5)
N2 0.091(10) 0.126(12) 0.114(12) -0.027(10) -0.022(9) 0.032(10)
N3 0.29(3) 0.090(11) 0.125(14) 0.001(10) -0.059(16) -0.082(13)
N4 0.118(14) 0.130(15) 0.059(10) 0.000 0.000 0.052(13)
N5 0.081(9) 0.157(14) 0.110(12) 0.033(10) 0.020(8) -0.024(9)
N6 0.071(6) 0.055(5) 0.046(5) 0.001(4) 0.003(4) 0.014(5)
N7 0.057(5) 0.051(5) 0.043(5) 0.003(4) 0.002(4) 0.005(4)
N8 0.073(6) 0.048(5) 0.045(5) -0.004(4) 0.005(5) -0.005(5)
S1 0.227(7) 0.140(5) 0.129(5) 0.012(4) 0.040(5) 0.023(5)
C1 0.071(8) 0.062(7) 0.103(9) 0.001(6) -0.009(6) -0.005(5)
C2 0.071(9) 0.088(10) 0.088(11) 0.009(8) -0.003(8) 0.028(8)
C3 0.27(3) 0.084(11) 0.100(14) 0.024(11) -0.087(17) -0.061(15)
C4 0.16(2) 0.093(14) 0.062(12) 0.000 0.000 0.026(18)
C5 0.128(15) 0.115(13) 0.054(9) -0.005(8) 0.043(9) -0.057(12)
C6 0.059(8) 0.096(10) 0.062(8) 0.010(7) -0.003(6) 0.020(7)
C7 0.120(14) 0.119(13) 0.050(8) -0.007(8) 0.001(9) 0.049(12)
C8 0.141(15) 0.074(9) 0.051(8) -0.019(7) -0.004(9) 0.034(10)
C9 0.144(14) 0.051(7) 0.044(7) -0.008(5) -0.006(8) -0.002(8)
C10 0.050(6) 0.046(5) 0.050(6) 0.004(5) -0.005(5) 0.011(5)
C11 0.072(8) 0.042(6) 0.050(6) 0.000(5) -0.014(6) 0.004(6)
C12 0.094(10) 0.044(6) 0.071(8) 0.004(6) -0.020(8) -0.011(7)
C13 0.085(10) 0.074(9) 0.102(12) 0.012(9) -0.009(10) -0.024(7)
C14 0.091(10) 0.070(8) 0.086(10) 0.004(8) 0.026(8) -0.014(8)
C15 0.068(8) 0.064(7) 0.050(7) 0.013(5) 0.004(6) -0.007(6)
C16 0.079(8) 0.050(7) 0.049(6) 0.007(5) -0.006(5) 0.002(6)
C17 0.106(11) 0.075(9) 0.051(7) 0.007(6) 0.008(7) 0.007(8)
C18 0.085(10) 0.123(13) 0.052(8) -0.034(9) -0.004(7) 0.046(10)
C19 0.100(12) 0.086(9) 0.052(7) -0.019(7) -0.018(8) 0.035(9)
C20 0.088(9) 0.072(8) 0.043(6) -0.012(6) 0.007(6) 0.003(7)

loop_
_atom_type_symbol
_atom_type_description
_atom_type_scat_dispersion_real
_atom_type_scat_dispersion_imag
_atom_type_scat_source
C C 0.0033 0.0016 'International Tables Vol C Tables 4.2.6.8 and 6.1.1.4'
H H 0.0000 0.0000 'International Tables Vol C Tables 4.2.6.8 and 6.1.1.4'
N N 0.0061 0.0033 'International Tables Vol C Tables 4.2.6.8 and 6.1.1.4'
Co Co 0.3494 0.9721 'International Tables Vol C Tables 4.2.6.8 and 6.1.1.4'
Cu Cu 0.3201 1.2651 'International Tables Vol C Tables 4.2.6.8 and 6.1.1.4'
S S 0.1246 0.1234 'International Tables Vol C Tables 4.2.6.8 and 6.1.1.4'

loop_
_geom_angle_atom_site_label_1
_geom_angle_atom_site_label_2
_geom_angle_atom_site_label_3
_geom_angle
_geom_angle_site_symmetry_1
_geom_angle_site_symmetry_3
_geom_angle_publ_flag
C2 Cu1 N1 123.8(6) . . ?
C2 Cu1 N5 118.2(7) . 3_646 ?
N1 Cu1 N5 117.8(6) . 3_646 ?
C3 Cu2 N2 154.4(7) . . ?
C3 Cu2 S1 85.1(6) . . ?
N2 Cu2 S1 120.2(5) . . ?
C3 Cu2 Cu4 114.0(6) . . ?
N2 Cu2 Cu4 89.5(4) . . ?
S1 Cu2 Cu4 43.53(19) . . ?
C4 Cu3 N3 130.7(5) . 2_775 ?
C4 Cu3 N3 130.7(5) . . ?
N3 Cu3 N3 98.5(10) 2_775 . ?
N4 Cu4 S1 133.5(2) 1_556 2_775 ?
N4 Cu4 S1 133.5(2) 1_556 . ?
S1 Cu4 S1 93.1(4) 2_775 . ?
N4 Cu4 Cu2 126.41(7) 1_556 . ?
S1 Cu4 Cu2 70.2(2) 2_775 . ?
S1 Cu4 Cu2 61.5(2) . . ?
N4 Cu4 Cu2 126.41(7) 1_556 2_775 ?
S1 Cu4 Cu2 61.5(2) 2_775 2_775 ?
S1 Cu4 Cu2 70.2(2) . 2_775 ?
Cu2 Cu4 Cu2 107.18(13) . 2_775 ?
N7 Co1 N7 179.4(5) . 2_655 ?
N7 Co1 N6 77.5(4) . . ?
N7 Co1 N6 102.1(4) 2_655 . ?
N7 Co1 N6 102.1(4) . 2_655 ?
N7 Co1 N6 77.5(4) 2_655 2_655 ?
N6 Co1 N6 88.6(5) . 2_655 ?
N7 Co1 N8 102.8(4) . 2_655 ?
N7 Co1 N8 77.6(4) 2_655 2_655 ?
N6 Co1 N8 96.1(3) . 2_655 ?
N6 Co1 N8 155.0(4) 2_655 2_655 ?
N7 Co1 N8 77.6(4) . . ?
N7 Co1 N8 102.8(4) 2_655 . ?
N6 Co1 N8 155.0(4) . . ?
N6 Co1 N8 96.1(3) 2_655 . ?
N8 Co1 N8 89.9(5) 2_655 . ?
C1 N1 N1 0.0(15) 2_765 2_765 ?
C1 N1 Cu1 176.4(9) 2_765 . ?
N1 N1 Cu1 176.4(9) 2_765 . ?
C2 N2 Cu2 170.3(14) . . ?
C3 N3 Cu3 153.4(15) . . ?
C4 N4 Cu4 180.000(3) . 1_554 ?
C5 N5 Cu1 176.5(18) . 3_656 ?
C6 N6 C10 119.2(10) . . ?
C6 N6 Co1 127.8(9) . . ?
C10 N6 Co1 112.9(7) . . ?
C11 N7 C15 119.0(10) . . ?
C11 N7 Co1 121.2(7) . . ?
C15 N7 Co1 119.6(7) . . ?
C16 N8 C20 118.5(10) . . ?
C16 N8 Co1 115.1(7) . . ?
C20 N8 Co1 126.0(8) . . ?
C5 S1 Cu4 90.0(8) . . ?
C5 S1 Cu2 99.3(7) . . ?
Cu4 S1 Cu2 75.0(2) . . ?
N2 C2 Cu1 167.7(16) . . ?
N3 C3 Cu2 169(2) . . ?
N4 C4 Cu3 180.000(3) . . ?
N5 C5 S1 161(2) . . ?
N6 C6 C7 122.6(15) . . ?
N6 C6 H6 118.7 . . ?
C7 C6 H6 118.7 . . ?
C8 C7 C6 118.7(16) . . ?
C8 C7 H7 120.6 . . ?
C6 C7 H7 120.6 . . ?
C9 C8 C7 117.6(13) . . ?
C9 C8 H8 121.2 . . ?
C7 C8 H8 121.2 . . ?
C8 C9 C10 123.8(14) . . ?
C8 C9 H9 118.1 . . ?
C10 C9 H9 118.1 . . ?
N6 C10 C9 118.1(11) . . ?
N6 C10 C11 116.1(9) . . ?
C9 C10 C11 125.8(12) . . ?
N7 C11 C12 120.2(11) . . ?
N7 C11 C10 112.0(10) . . ?
C12 C11 C10 127.8(11) . . ?
C13 C12 C11 120.8(12) . . ?
C13 C12 H12 119.6 . . ?
C11 C12 H12 119.6 . . ?
C14 C13 C12 120.5(13) . . ?
C14 C13 H13 119.7 . . ?
C12 C13 H13 119.7 . . ?
C13 C14 C15 118.7(13) . . ?
C13 C14 H14 120.7 . . ?
C15 C14 H14 120.7 . . ?
N7 C15 C14 120.7(11) . . ?
N7 C15 C16 113.4(10) . . ?
C14 C15 C16 125.9(12) . . ?
N8 C16 C17 122.8(11) . . ?
N8 C16 C15 113.9(10) . . ?
C17 C16 C15 123.3(12) . . ?
C18 C17 C16 118.2(14) . . ?
C18 C17 H17 120.9 . . ?
C16 C17 H17 120.9 . . ?
C19 C18 C17 119.0(13) . . ?
C19 C18 H18 120.5 . . ?
C17 C18 H18 120.5 . . ?
C18 C19 C20 120.2(13) . . ?
C18 C19 H19 119.9 . . ?
C20 C19 H19 119.9 . . ?
N8 C20 C19 121.2(13) . . ?
N8 C20 H20 119.4 . . ?
C19 C20 H20 119.4 . . ?

loop_
_geom_bond_atom_site_label_1
_geom_bond_atom_site_label_2
_geom_bond_distance
_geom_bond_site_symmetry_2
_geom_bond_publ_flag
Cu1 C2 1.847(16) . ?
Cu1 N1 1.874(11) . ?
Cu1 N5 1.937(15) 3_646 ?
Cu2 C3 1.83(2) . ?
Cu2 N2 1.928(18) . ?
Cu2 S1 2.620(8) . ?
Cu2 Cu4 2.880(3) . ?
Cu3 C4 1.82(2) . ?
Cu3 N3 1.96(2) 2_775 ?
Cu3 N3 1.96(2) . ?
Cu4 N4 1.869(16) 1_556 ?
Cu4 S1 2.054(8) 2_775 ?
Cu4 S1 2.054(8) . ?
Cu4 Cu2 2.880(3) 2_775 ?
Co1 N7 1.964(8) . ?
Co1 N7 1.964(8) 2_655 ?
Co1 N6 2.108(9) . ?
Co1 N6 2.108(9) 2_655 ?
Co1 N8 2.131(9) 2_655 ?
Co1 N8 2.131(9) . ?
N1 C1 1.18(2) 2_765 ?
N1 N1 1.18(2) 2_765 ?
N2 C2 1.131(19) . ?
N3 C3 1.15(3) . ?
N4 C4 1.14(2) . ?
N4 Cu4 1.869(16) 1_554 ?
N5 C5 1.015(18) . ?
N5 Cu1 1.937(15) 3_656 ?
N6 C6 1.337(15) . ?
N6 C10 1.374(14) . ?
N7 C11 1.352(13) . ?
N7 C15 1.356(14) . ?
N8 C16 1.314(15) . ?
N8 C20 1.335(14) . ?
S1 C5 1.601(9) . ?
C6 C7 1.42(2) . ?
C6 H6 0.9300 . ?
C7 C8 1.37(2) . ?
C7 H7 0.9300 . ?
C8 C9 1.36(2) . ?
C8 H8 0.9300 . ?
C9 C10 1.396(16) . ?
C9 H9 0.9300 . ?
C10 C11 1.439(16) . ?
C11 C12 1.369(17) . ?
C12 C13 1.35(2) . ?
C12 H12 0.9300 . ?
C13 C14 1.34(2) . ?
C13 H13 0.9300 . ?
C14 C15 1.408(18) . ?
C14 H14 0.9300 . ?
C15 C16 1.493(16) . ?
C16 C17 1.407(17) . ?
C17 C18 1.370(19) . ?
C17 H17 0.9300 . ?
C18 C19 1.34(2) . ?
C18 H18 0.9300 . ?
C19 C20 1.403(18) . ?
C19 H19 0.9300 . ?
C20 H20 0.9300 . ?

loop_
_geom_torsion_atom_site_label_1
_geom_torsion_atom_site_label_2
_geom_torsion_atom_site_label_3
_geom_torsion_atom_site_label_4
_geom_torsion
_geom_torsion_site_symmetry_1
_geom_torsion_site_symmetry_2
_geom_torsion_site_symmetry_3
_geom_torsion_site_symmetry_4
_geom_torsion_publ_flag
C3 Cu2 Cu4 N4 177.7(10) . . . 1_556 ?
N2 Cu2 Cu4 N4 -12.8(4) . . . 1_556 ?
S1 Cu2 Cu4 N4 124.9(2) . . . 1_556 ?
C3 Cu2 Cu4 S1 -52.3(10) . . . 2_775 ?
N2 Cu2 Cu4 S1 117.2(5) . . . 2_775 ?
S1 Cu2 Cu4 S1 -105.1(4) . . . 2_775 ?
C3 Cu2 Cu4 S1 52.8(10) . . . . ?
N2 Cu2 Cu4 S1 -137.7(5) . . . . ?
C3 Cu2 Cu4 Cu2 -2.3(10) . . . 2_775 ?
N2 Cu2 Cu4 Cu2 167.2(4) . . . 2_775 ?
S1 Cu2 Cu4 Cu2 -55.1(2) . . . 2_775 ?
C2 Cu1 N1 C1 -14(18) . . . 2_765 ?
N5 Cu1 N1 C1 160(18) 3_646 . . 2_765 ?
C2 Cu1 N1 N1 -14(18) . . . 2_765 ?
N5 Cu1 N1 N1 160(18) 3_646 . . 2_765 ?
C3 Cu2 N2 C2 42(10) . . . . ?
S1 Cu2 N2 C2 -148(9) . . . . ?
Cu4 Cu2 N2 C2 -115(9) . . . . ?
C4 Cu3 N3 C3 -176(5) . . . . ?
N3 Cu3 N3 C3 4(5) 2_775 . . . ?
N7 Co1 N6 C6 179.5(10) . . . . ?
N7 Co1 N6 C6 -0.9(10) 2_655 . . . ?
N6 Co1 N6 C6 -77.7(9) 2_655 . . . ?
N8 Co1 N6 C6 77.7(10) 2_655 . . . ?
N8 Co1 N6 C6 -179.2(8) . . . . ?
N7 Co1 N6 C10 -4.5(7) . . . . ?
N7 Co1 N6 C10 175.1(7) 2_655 . . . ?
N6 Co1 N6 C10 98.3(7) 2_655 . . . ?
N8 Co1 N6 C10 -106.3(7) 2_655 . . . ?
N8 Co1 N6 C10 -3.2(12) . . . . ?
N7 Co1 N7 C11 -37.5(7) 2_655 . . . ?
N6 Co1 N7 C11 5.4(7) . . . . ?
N6 Co1 N7 C11 -80.4(8) 2_655 . . . ?
N8 Co1 N7 C11 98.9(8) 2_655 . . . ?
N8 Co1 N7 C11 -174.1(8) . . . . ?
N7 Co1 N7 C15 137.3(8) 2_655 . . . ?
N6 Co1 N7 C15 -179.8(8) . . . . ?
N6 Co1 N7 C15 94.5(8) 2_655 . . . ?
N8 Co1 N7 C15 -86.3(8) 2_655 . . . ?
N8 Co1 N7 C15 0.8(8) . . . . ?
N7 Co1 N8 C16 -4.8(7) . . . . ?
N7 Co1 N8 C16 175.6(7) 2_655 . . . ?
N6 Co1 N8 C16 -6.1(13) . . . . ?
N6 Co1 N8 C16 -106.0(8) 2_655 . . . ?
N8 Co1 N8 C16 98.3(8) 2_655 . . . ?
N7 Co1 N8 C20 -177.7(10) . . . . ?
N7 Co1 N8 C20 2.7(10) 2_655 . . . ?
N6 Co1 N8 C20 -179.0(9) . . . . ?
N6 Co1 N8 C20 81.2(10) 2_655 . . . ?
N8 Co1 N8 C20 -74.6(9) 2_655 . . . ?
N4 Cu4 S1 C5 -15.0(8) 1_556 . . . ?
S1 Cu4 S1 C5 165.0(8) 2_775 . . . ?
Cu2 Cu4 S1 C5 99.6(7) . . . . ?
Cu2 Cu4 S1 C5 -136.8(7) 2_775 . . . ?
N4 Cu4 S1 Cu2 -114.56(19) 1_556 . . . ?
S1 Cu4 S1 Cu2 65.44(19) 2_775 . . . ?
Cu2 Cu4 S1 Cu2 123.59(18) 2_775 . . . ?
C3 Cu2 S1 C5 139.5(12) . . . . ?
N2 Cu2 S1 C5 -36.3(10) . . . . ?
Cu4 Cu2 S1 C5 -87.5(8) . . . . ?
C3 Cu2 S1 Cu4 -133.0(9) . . . . ?
N2 Cu2 S1 Cu4 51.1(6) . . . . ?
Cu2 N2 C2 Cu1 -31(15) . . . . ?
N1 Cu1 C2 N2 61(7) . . . . ?
N5 Cu1 C2 N2 -113(7) 3_646 . . . ?
Cu3 N3 C3 Cu2 -26(18) . . . . ?
N2 Cu2 C3 N3 -131(12) . . . . ?
S1 Cu2 C3 N3 57(13) . . . . ?
Cu4 Cu2 C3 N3 23(14) . . . . ?
Cu4 N4 C4 Cu3 0(100) 1_554 . . . ?
N3 Cu3 C4 N4 -37(100) 2_775 . . . ?
N3 Cu3 C4 N4 143(100) . . . . ?
Cu1 N5 C5 S1 110(29) 3_656 . . . ?
Cu4 S1 C5 N5 167(6) . . . . ?
Cu2 S1 C5 N5 -118(6) . . . . ?
C10 N6 C6 C7 0.9(17) . . . . ?
Co1 N6 C6 C7 176.7(9) . . . . ?
N6 C6 C7 C8 -1(2) . . . . ?
C6 C7 C8 C9 1(2) . . . . ?
C7 C8 C9 C10 -1(2) . . . . ?
C6 N6 C10 C9 -1.1(15) . . . . ?
Co1 N6 C10 C9 -177.5(8) . . . . ?
C6 N6 C10 C11 179.8(10) . . . . ?
Co1 N6 C10 C11 3.3(11) . . . . ?
C8 C9 C10 N6 1.1(17) . . . . ?
C8 C9 C10 C11 -179.8(12) . . . . ?
C15 N7 C11 C12 2.6(15) . . . . ?
Co1 N7 C11 C12 177.5(8) . . . . ?
C15 N7 C11 C10 -179.9(9) . . . . ?
Co1 N7 C11 C10 -5.0(11) . . . . ?
N6 C10 C11 N7 0.7(13) . . . . ?
C9 C10 C11 N7 -178.4(10) . . . . ?
N6 C10 C11 C12 177.9(10) . . . . ?
C9 C10 C11 C12 -1.2(18) . . . . ?
N7 C11 C12 C13 -3.3(18) . . . . ?
C10 C11 C12 C13 179.7(12) . . . . ?
C11 C12 C13 C14 4(2) . . . . ?
C12 C13 C14 C15 -3(2) . . . . ?
C11 N7 C15 C14 -2.2(16) . . . . ?
Co1 N7 C15 C14 -177.2(9) . . . . ?
C11 N7 C15 C16 177.8(9) . . . . ?
Co1 N7 C15 C16 2.8(12) . . . . ?
C13 C14 C15 N7 2(2) . . . . ?
C13 C14 C15 C16 -177.6(12) . . . . ?
C20 N8 C16 C17 2.2(17) . . . . ?
Co1 N8 C16 C17 -171.3(9) . . . . ?
C20 N8 C16 C15 -179.0(10) . . . . ?
Co1 N8 C16 C15 7.6(12) . . . . ?
N7 C15 C16 N8 -6.9(14) . . . . ?
C14 C15 C16 N8 173.1(12) . . . . ?
N7 C15 C16 C17 171.9(11) . . . . ?
C14 C15 C16 C17 -8.0(19) . . . . ?
N8 C16 C17 C18 -3.6(18) . . . . ?
C15 C16 C17 C18 177.7(11) . . . . ?
C16 C17 C18 C19 4(2) . . . . ?
C17 C18 C19 C20 -3(2) . . . . ?
C16 N8 C20 C19 -0.9(17) . . . . ?
Co1 N8 C20 C19 171.8(9) . . . . ?
C18 C19 C20 N8 1(2) . . . . ?
